data_7203663
loop_
_publ_author_name
'Ashmore, Jason'
'Bishop, Roger'
'Craig, Donald C.'
'Scudder, Marcia L.'

_publ_section_title
;
 Inclusion of polyhalomethanes by a tetrahalogenated diquinoline host
;
_journal_issue 12
_journal_name_full CrystEngComm
_journal_page_first 923
_journal_paper_doi 10.1039/b613537d
_journal_volume 8
_journal_year 2006
_chemical_formula_moiety 'C35 H22 Br2 Cl2 N2,2(C Cl4)'
_chemical_formula_sum 'C37 H22 Br2 Cl10 N2'
_chemical_formula_weight 1008.9
_space_group_IT_number 14
_symmetry_cell_setting monoclinic
_symmetry_space_group_name_Hall '-P 2ybc'
_symmetry_space_group_name_H-M 'P 1 21/c 1'
_atom_type_scat_source 'International Tables for X-ray Crystallography, Vol. IV'
_audit_creation_method 'RAELSPUB and manual entry'
_cell_angle_alpha 90
_cell_angle_beta 96.98(2)
_cell_angle_gamma 90
_cell_formula_units_Z 4
_cell_length_a 16.888(5)
_cell_length_b 12.430(6)
_cell_length_c 19.756(6)
_cell_measurement_reflns_used 10
_cell_measurement_temperature 294
_cell_measurement_theta_max 11
_cell_measurement_theta_min 10
_cell_volume 4116(3)
_computing_cell_refinement 'CAD4 Version 5.0, 1989'
_computing_data_collection 'CAD4 Version 5.0, 1989'
_computing_data_reduction 'Local program'
_computing_molecular_graphics 'ORTEP-II, (Johnson, 1976)'
_computing_publication_material 'Local programs'
_computing_structure_refinement 'RAELS, (Rae, 1989)'
_computing_structure_solution 'SIR92 (Altomare et al, 1994)'
_diffrn_measurement_device_type 'Nonius CAD-4'
_diffrn_measurement_method \w--2\q
_diffrn_radiation_type 'Mo K\a'
_diffrn_radiation_wavelength 0.71073
_diffrn_reflns_av_R_equivalents 0.046
_diffrn_reflns_limit_h_max 18
_diffrn_reflns_limit_h_min 0
_diffrn_reflns_limit_k_max 13
_diffrn_reflns_limit_k_min 0
_diffrn_reflns_limit_l_max 21
_diffrn_reflns_limit_l_min -21
_diffrn_reflns_number 5938
_diffrn_reflns_theta_max 23
_diffrn_standards_decay_% 8
_diffrn_standards_interval_time 30min
_diffrn_standards_number 1
_exptl_absorpt_coefficient_mu 2.634
_exptl_absorpt_correction_type none
_exptl_crystal_colour colourless
_exptl_crystal_density_diffrn 1.63
_exptl_crystal_density_method 'not measured'
_exptl_crystal_description irregular
_exptl_crystal_F_000 1992.0
_exptl_crystal_size_rad 0.1
_refine_diff_density_max 1.15
_refine_diff_density_min -1.05
_refine_ls_extinction_method none
_refine_ls_goodness_of_fit_ref 1.93
_refine_ls_hydrogen_treatment noref
_refine_ls_number_parameters 224
_refine_ls_number_reflns 3466
_refine_ls_R_factor_gt 0.071
_refine_ls_shift/su_max 0.003
_refine_ls_structure_factor_coef F
_refine_ls_weighting_details 'w = 1/[\s^2^(F) + 0.0004F^2^]'
_refine_ls_weighting_scheme calc
_refine_ls_wR_factor_ref 0.091
_reflns_number_gt 3466
_reflns_number_total 5713
_reflns_threshold_expression I>2\s(I)
_cod_data_source_file b613537d.txt
_cod_data_source_block DRB288
_cod_original_cell_volume 4116(2)
_cod_original_sg_symbol_H-M 'P 21/c'
_cod_database_code 7203663

loop_
_symmetry_equiv_pos_site_id
_symmetry_equiv_pos_as_xyz
1 x,y,z
2 -x,1/2+y,1/2-z
3 -x,-y,-z
4 x,1/2-y,1/2+z

loop_
_atom_site_label
_atom_site_fract_x
_atom_site_fract_y
_atom_site_fract_z
_atom_site_U_iso_or_equiv
_atom_site_adp_type
_atom_site_type_symbol
_atom_site_occupancy
Br1 0.27103(8) 0.28489(11) 0.56341(5) 0.0724(5) Uani Br 1.0
Br2 0.21085(7) 0.24560(9) 0.22878(5) 0.0641(4) Uani Br 1.0
Cl1 0.5467(2) 0.7192(3) 0.2064(2) 0.124(2) Uani Cl 1.0
Cl2 -0.0339(2) 0.8077(2) 0.5360(2) 0.0706(9) Uani Cl 1.0
N1 0.4090(5) 0.4238(7) 0.3919(4) 0.053(2) Uani N 1.0
N2 0.0850(4) 0.4494(6) 0.3839(4) 0.043(1) Uani N 1.0
C1 0.1758(6) 0.3102(7) 0.3616(4) 0.043(2) Uani C 1.0
C2 0.1538(6) 0.4025(7) 0.4054(4) 0.040(1) Uani C 1.0
C3 0.2051(6) 0.4368(7) 0.4645(4) 0.041(1) Uani C 1.0
C4 0.2825(6) 0.3811(7) 0.4838(4) 0.047(2) Uani C 1.0
C5 0.3090(6) 0.3091(8) 0.4275(4) 0.047(2) Uani C 1.0
C6 0.3356(6) 0.3835(7) 0.3753(5) 0.045(1) Uani C 1.0
C7 0.2883(6) 0.4101(7) 0.3140(4) 0.041(1) Uani C 1.0
C8 0.2065(5) 0.3602(7) 0.2985(4) 0.041(1) Uani C 1.0
C9 0.2404(6) 0.2382(7) 0.3980(4) 0.047(2) Uani C 1.0
C10 0.4373(6) 0.4927(9) 0.3468(5) 0.057(1) Uani C 1.0
C11 0.5155(6) 0.5329(10) 0.3644(6) 0.073(2) Uani C 1.0
C12 0.5490(7) 0.6012(10) 0.3213(7) 0.083(3) Uani C 1.0
C13 0.5043(7) 0.6309(9) 0.2601(7) 0.076(3) Uani C 1.0
C14 0.4297(6) 0.5944(8) 0.2411(6) 0.061(2) Uani C 1.0
C15 0.3942(6) 0.5231(8) 0.2856(5) 0.052(1) Uani C 1.0
C16 0.3157(6) 0.4817(8) 0.2688(4) 0.044(1) Uani C 1.0
C17 0.0609(6) 0.5344(8) 0.4191(5) 0.044(1) Uani C 1.0
C18 -0.0115(6) 0.5846(8) 0.3958(5) 0.051(1) Uani C 1.0
C19 -0.0397(6) 0.6669(8) 0.4304(5) 0.056(2) Uani C 1.0
C20 0.0035(6) 0.7038(8) 0.4917(5) 0.053(1) Uani C 1.0
C21 0.0772(6) 0.6582(8) 0.5154(5) 0.048(1) Uani C 1.0
C22 0.1068(6) 0.5718(7) 0.4806(4) 0.043(1) Uani C 1.0
C23 0.1825(6) 0.5233(7) 0.5011(4) 0.043(1) Uani C 1.0
C24 0.2667(4) 0.5161(5) 0.2052(4) 0.043(2) Uani C 1.0
C25 0.2058(5) 0.5893(6) 0.2079(4) 0.063(2) Uani C 1.0
C26 0.1591(5) 0.6217(7) 0.1494(5) 0.082(3) Uani C 1.0
C27 0.1727(5) 0.5810(7) 0.0871(4) 0.081(3) Uani C 1.0
C28 0.2332(6) 0.5079(7) 0.0837(3) 0.080(2) Uani C 1.0
C29 0.2798(4) 0.4759(6) 0.1425(4) 0.062(2) Uani C 1.0
C30 0.2333(4) 0.5692(6) 0.5613(3) 0.047(3) Uani C 1.0
C31 0.2934(5) 0.6408(6) 0.5519(4) 0.066(2) Uani C 1.0
C32 0.3423(5) 0.6821(7) 0.6067(5) 0.081(2) Uani C 1.0
C33 0.3317(5) 0.6521(7) 0.6720(4) 0.077(3) Uani C 1.0
C34 0.2720(6) 0.5806(8) 0.6821(3) 0.083(3) Uani C 1.0
C35 0.2233(5) 0.5397(7) 0.6270(4) 0.069(2) Uani C 1.0
C1Ct1 0.0724(4) 0.9026(4) 0.3221(3) 0.086(4) Uani C 0.61
Cl1Ct1 0.1118(5) 1.0199(6) 0.2953(5) 0.136(4) Uani Cl 0.61
Cl2Ct1 -0.0150(5) 0.9297(6) 0.3545(5) 0.152(5) Uani Cl 0.61
Cl3Ct1 0.1387(5) 0.8447(9) 0.3839(5) 0.192(9) Uani Cl 0.61
Cl4Ct1 0.0541(7) 0.8161(7) 0.2545(4) 0.201(7) Uani Cl 0.61
C1Ct1' 0.0843(6) 0.9006(7) 0.3309(5) 0.089(4) Uani C 0.39
Cl1Ct1' 0.1490(8) 1.0046(11) 0.3229(8) 0.170(5) Uani Cl 0.39
Cl2Ct1' 0.0258(9) 0.9305(11) 0.3934(6) 0.159(5) Uani Cl 0.39
Cl3Ct1' 0.1374(9) 0.7855(11) 0.3523(9) 0.198(9) Uani Cl 0.39
Cl4Ct1' 0.0252(9) 0.8816(13) 0.2551(6) 0.170(7) Uani Cl 0.39
C1Ct2 0.4204(3) 0.8476(5) 0.4183(3) 0.145(5) Uani C 0.74
Cl1Ct2 0.3502(4) 0.7654(7) 0.3749(4) 0.166(4) Uani Cl 0.74
Cl2Ct2 0.4788(4) 0.9026(7) 0.3623(3) 0.209(4) Uani Cl 0.74
Cl3Ct2 0.4787(5) 0.7740(7) 0.4784(3) 0.227(6) Uani Cl 0.74
Cl4Ct2 0.3737(6) 0.9481(7) 0.4575(5) 0.299(9) Uani Cl 0.74
C1Ct2' 0.4190(9) 0.8772(14) 0.4112(8) 0.161(4) Uani C 0.26
Cl1Tc2' 0.3784(15) 0.8928(25) 0.4860(11) 0.260(9) Uani Cl 0.26
Cl2Tc2' 0.5193(9) 0.8534(22) 0.4289(12) 0.229(6) Uani Cl 0.26
Cl3Tc2' 0.4040(17) 0.9920(17) 0.3634(14) 0.324(6) Uani Cl 0.26
Cl4Tc2' 0.3744(13) 0.7708(18) 0.3666(11) 0.152(5) Uani Cl 0.26
HC1 0.1272 0.2662 0.3470 0.048 Uani H 1.0
HC4 0.3249 0.4359 0.4974 0.050 Uani H 1.0
HC5 0.3548 0.2631 0.4470 0.054 Uani H 1.0
HC8 0.1681 0.4170 0.2794 0.041 Uani H 1.0
H1C9 0.2593 0.1861 0.3648 0.050 Uani H 1.0
H2C9 0.2187 0.1977 0.4354 0.051 Uani H 1.0
HC11 0.5466 0.5113 0.4086 0.082 Uani H 1.0
HC12 0.6045 0.6291 0.3336 0.100 Uani H 1.0
HC14 0.3997 0.6168 0.1965 0.061 Uani H 1.0
HC18 -0.0428 0.5591 0.3526 0.057 Uani H 1.0
HC19 -0.0914 0.7019 0.4126 0.065 Uani H 1.0
HC21 0.1089 0.6873 0.5575 0.051 Uani H 1.0
HC25 0.1955 0.6193 0.2530 0.084 Uani H 1.0
HC26 0.1151 0.6748 0.1522 0.119 Uani H 1.0
HC27 0.1388 0.6044 0.0446 0.103 Uani H 1.0
HC28 0.2435 0.4780 0.0386 0.114 Uani H 1.0
HC29 0.3237 0.4227 0.1395 0.084 Uani H 1.0
HC31 0.3016 0.6632 0.5046 0.093 Uani H 1.0
HC32 0.3855 0.7340 0.5990 0.118 Uani H 1.0
HC33 0.3671 0.6819 0.7118 0.094 Uani H 1.0
HC34 0.2639 0.5584 0.7294 0.122 Uani H 1.0
HC35 0.1801 0.4878 0.6348 0.097 Uani H 1.0

loop_
_atom_site_aniso_label
_atom_site_aniso_U_11
_atom_site_aniso_U_22
_atom_site_aniso_U_33
_atom_site_aniso_U_12
_atom_site_aniso_U_13
_atom_site_aniso_U_23
_atom_site_aniso_type_symbol
Br1 0.086(1) 0.0842(9) 0.0467(7) 0.0142(7) 0.0049(6) 0.0172(6) Br
Br2 0.0818(9) 0.0638(8) 0.0490(7) -0.0162(6) 0.0171(6) -0.0188(6) Br
Cl1 0.078(3) 0.116(3) 0.183(4) -0.032(2) 0.029(3) 0.053(3) Cl
Cl2 0.072(2) 0.058(2) 0.086(2) 0.010(2) 0.023(2) -0.012(2) Cl
N1 0.040(2) 0.059(2) 0.060(2) 0.007(1) -0.002(2) 0.000(2) N
N2 0.039(2) 0.042(1) 0.046(2) -0.007(1) 0.002(1) -0.005(1) N
C1 0.051(2) 0.038(2) 0.039(2) -0.004(1) 0.005(2) -0.004(1) C
C2 0.044(2) 0.038(2) 0.038(2) -0.004(1) 0.003(1) -0.004(1) C
C3 0.049(2) 0.040(2) 0.035(2) 0.001(1) 0.001(1) -0.002(1) C
C4 0.056(2) 0.046(2) 0.037(2) 0.008(2) -0.003(2) -0.001(1) C
C5 0.054(3) 0.046(2) 0.040(2) 0.009(2) 0.002(2) 0.001(1) C
C6 0.043(2) 0.046(1) 0.044(2) 0.005(1) 0.001(2) 0.000(1) C
C7 0.044(2) 0.040(2) 0.039(2) 0.001(1) 0.004(1) -0.001(1) C
C8 0.049(2) 0.038(2) 0.036(2) -0.003(1) 0.001(2) -0.004(1) C
C9 0.062(3) 0.039(2) 0.040(2) 0.004(1) 0.010(3) -0.001(1) C
C10 0.038(2) 0.060(2) 0.072(2) 0.002(1) 0.006(1) -0.001(2) C
C11 0.037(2) 0.079(4) 0.104(4) 0.000(2) 0.006(1) -0.003(3) C
C12 0.042(2) 0.083(4) 0.128(5) -0.006(2) 0.022(2) -0.004(4) C
C13 0.055(2) 0.066(3) 0.112(5) -0.006(3) 0.036(2) -0.001(3) C
C14 0.057(2) 0.052(2) 0.080(3) -0.001(2) 0.029(2) 0.000(2) C
C15 0.045(2) 0.049(2) 0.063(2) 0.001(1) 0.014(1) 0.000(1) C
C16 0.048(2) 0.041(2) 0.044(2) 0.001(1) 0.009(1) -0.001(1) C
C17 0.040(2) 0.043(1) 0.048(2) -0.003(1) 0.005(1) -0.003(1) C
C18 0.038(2) 0.053(2) 0.063(2) -0.002(2) 0.005(1) -0.002(1) C
C19 0.045(2) 0.055(2) 0.070(3) 0.004(2) 0.014(2) 0.001(2) C
C20 0.059(2) 0.046(2) 0.059(2) 0.006(2) 0.021(2) 0.003(1) C
C21 0.061(2) 0.040(2) 0.045(2) 0.003(2) 0.014(2) 0.000(1) C
C22 0.049(2) 0.039(2) 0.041(2) 0.000(1) 0.007(1) -0.002(1) C
C23 0.053(2) 0.040(2) 0.035(2) 0.001(1) 0.001(1) -0.002(1) C
C24 0.049(4) 0.036(5) 0.047(3) -0.011(3) 0.013(3) 0.000(3) C
C25 0.065(5) 0.061(5) 0.062(3) 0.010(3) 0.010(3) 0.004(3) C
C26 0.082(5) 0.086(6) 0.077(4) 0.017(4) -0.002(4) 0.014(4) C
C27 0.093(6) 0.079(7) 0.066(3) -0.007(5) -0.011(4) 0.014(4) C
C28 0.110(7) 0.078(7) 0.049(3) -0.002(4) 0.000(3) 0.001(3) C
C29 0.083(5) 0.060(5) 0.045(3) 0.000(3) 0.012(3) -0.003(3) C
C30 0.053(4) 0.049(5) 0.041(3) 0.005(4) 0.007(3) -0.006(3) C
C31 0.072(5) 0.069(5) 0.055(3) -0.017(4) -0.002(3) 0.000(3) C
C32 0.088(5) 0.080(6) 0.069(4) -0.023(4) -0.013(4) -0.004(4) C
C33 0.083(6) 0.083(7) 0.059(3) -0.001(5) -0.011(4) -0.019(4) C
C34 0.087(7) 0.118(8) 0.043(3) -0.012(5) 0.001(3) -0.013(3) C
C35 0.073(5) 0.095(6) 0.039(3) -0.012(4) 0.007(3) -0.005(3) C
C1Ct1 0.086(6) 0.083(4) 0.087(6) -0.008(3) 0.009(5) -0.003(3) C
Cl1Ct1 0.134(7) 0.100(3) 0.183(8) -0.020(4) 0.054(6) 0.013(4) Cl
Cl2Ct1 0.126(7) 0.133(5) 0.211(9) 0.013(4) 0.080(6) 0.032(5) Cl
Cl3Ct1 0.160(8) 0.222(9) 0.184(9) 0.041(6) -0.023(7) 0.074(7) Cl
Cl4Ct1 0.304(9) 0.148(8) 0.154(8) -0.045(6) 0.037(7) -0.072(7) Cl
C1Ct1' 0.087(6) 0.089(4) 0.092(6) -0.005(3) 0.008(5) 0.001(3) C
Cl1Ct1' 0.115(7) 0.147(6) 0.246(9) -0.053(6) 0.019(7) 0.001(4) Cl
Cl2Ct1' 0.224(9) 0.139(7) 0.128(7) 0.018(5) 0.086(7) 0.009(3) Cl
Cl3Ct1' 0.183(9) 0.161(8) 0.261(9) 0.074(8) 0.072(9) 0.087(8) Cl
Cl4Ct1' 0.204(6) 0.178(8) 0.114(7) -0.039(6) -0.033(5) -0.034(5) Cl
C1Ct2 0.135(5) 0.166(8) 0.142(5) 0.002(4) 0.052(4) -0.011(3) C
Cl1Ct2 0.127(5) 0.227(8) 0.150(5) -0.021(4) 0.042(4) -0.004(3) Cl
Cl2Ct2 0.196(8) 0.235(8) 0.207(7) -0.054(6) 0.073(5) 0.026(6) Cl
Cl3Ct2 0.154(7) 0.370(9) 0.156(6) 0.012(7) 0.019(4) 0.053(6) Cl
Cl4Ct2 0.359(9) 0.239(9) 0.326(9) 0.042(8) 0.154(9) -0.094(9) Cl
C1Ct2' 0.165(5) 0.161(8) 0.169(5) 0.001(4) 0.062(4) -0.013(4) C
Cl1Tc2' 0.274(9) 0.311(9) 0.216(8) 0.004(9) 0.119(8) -0.094(8) Cl
Cl2Tc2' 0.141(6) 0.364(9) 0.185(8) -0.062(5) 0.033(4) -0.005(7) Cl
Cl3Tc2' 0.410(9) 0.176(8) 0.406(9) 0.043(6) 0.134(9) 0.078(9) Cl
Cl4Tc2' 0.128(6) 0.197(8) 0.138(5) -0.010(4) 0.043(4) -0.008(3) Cl

loop_
_geom_angle_atom_site_label_1
_geom_angle_atom_site_label_2
_geom_angle_atom_site_label_3
_geom_angle
_geom_angle_site_symmetry_1
_geom_angle_site_symmetry_2
_geom_angle_site_symmetry_3
_geom_angle_publ_flag
C6 N1 C10 117.6(8) 1_555 1_555 1_555 no
C2 N2 C17 119.0(8) 1_555 1_555 1_555 no
C2 C1 C8 106.8(7) 1_555 1_555 1_555 no
C2 C1 C9 112.9(7) 1_555 1_555 1_555 no
C8 C1 C9 109.1(8) 1_555 1_555 1_555 no
N2 C2 C1 114.7(8) 1_555 1_555 1_555 no
N2 C2 C3 123.5(8) 1_555 1_555 1_555 no
C1 C2 C3 121.8(8) 1_555 1_555 1_555 no
C2 C3 C4 119.8(8) 1_555 1_555 1_555 no
C2 C3 C23 118.8(8) 1_555 1_555 1_555 no
C4 C3 C23 121.4(8) 1_555 1_555 1_555 no
Br1 C4 C3 108.3(6) 1_555 1_555 1_555 no
Br1 C4 C5 106.6(6) 1_555 1_555 1_555 no
C3 C4 C5 114.2(8) 1_555 1_555 1_555 no
C4 C5 C6 106.1(8) 1_555 1_555 1_555 no
C4 C5 C9 110.0(8) 1_555 1_555 1_555 no
C6 C5 C9 112.0(7) 1_555 1_555 1_555 no
N1 C6 C5 114.2(8) 1_555 1_555 1_555 no
N1 C6 C7 122.3(9) 1_555 1_555 1_555 no
C5 C6 C7 123.5(9) 1_555 1_555 1_555 no
C6 C7 C8 119.3(8) 1_555 1_555 1_555 no
C6 C7 C16 120.5(9) 1_555 1_555 1_555 no
C8 C7 C16 120.2(8) 1_555 1_555 1_555 no
Br2 C8 C1 108.4(6) 1_555 1_555 1_555 no
Br2 C8 C7 109.0(6) 1_555 1_555 1_555 no
C1 C8 C7 113.0(7) 1_555 1_555 1_555 no
C1 C9 C5 108.1(8) 1_555 1_555 1_555 no
N1 C10 C11 116.9(10) 1_555 1_555 1_555 no
N1 C10 C15 123.5(9) 1_555 1_555 1_555 no
C11 C10 C15 119.6(11) 1_555 1_555 1_555 no
C10 C11 C12 120.6(11) 1_555 1_555 1_555 no
C11 C12 C13 118.8(11) 1_555 1_555 1_555 no
Cl1 C13 C12 118.5(10) 1_555 1_555 1_555 no
Cl1 C13 C14 118.8(10) 1_555 1_555 1_555 no
C12 C13 C14 122.7(11) 1_555 1_555 1_555 no
C13 C14 C15 119.0(11) 1_555 1_555 1_555 no
C10 C15 C14 119.3(10) 1_555 1_555 1_555 no
C10 C15 C16 118.7(9) 1_555 1_555 1_555 no
C14 C15 C16 122.0(9) 1_555 1_555 1_555 no
C7 C16 C15 117.3(9) 1_555 1_555 1_555 no
C7 C16 C24 122.6(8) 1_555 1_555 1_555 no
C15 C16 C24 120.1(8) 1_555 1_555 1_555 no
N2 C17 C18 118.9(9) 1_555 1_555 1_555 no
N2 C17 C22 121.5(8) 1_555 1_555 1_555 no
C18 C17 C22 119.6(9) 1_555 1_555 1_555 no
C17 C18 C19 121.3(9) 1_555 1_555 1_555 no
C18 C19 C20 120.2(9) 1_555 1_555 1_555 no
Cl2 C20 C19 119.7(8) 1_555 1_555 1_555 no
Cl2 C20 C21 120.1(8) 1_555 1_555 1_555 no
C19 C20 C21 120.2(9) 1_555 1_555 1_555 no
C20 C21 C22 120.3(9) 1_555 1_555 1_555 no
C17 C22 C21 118.4(9) 1_555 1_555 1_555 no
C17 C22 C23 118.4(8) 1_555 1_555 1_555 no
C21 C22 C23 123.1(8) 1_555 1_555 1_555 no
C3 C23 C22 118.6(8) 1_555 1_555 1_555 no
C3 C23 C30 123.2(8) 1_555 1_555 1_555 no
C22 C23 C30 118.3(8) 1_555 1_555 1_555 no
C16 C24 C25 120.0(7) 1_555 1_555 1_555 no
C16 C24 C29 121.6(7) 1_555 1_555 1_555 no
C25 C24 C29 118.4(7) 1_555 1_555 1_555 no
C24 C25 C26 120.9(6) 1_555 1_555 1_555 no
C25 C26 C27 120.1(6) 1_555 1_555 1_555 no
C26 C27 C28 119.5(8) 1_555 1_555 1_555 no
C27 C28 C29 120.1(6) 1_555 1_555 1_555 no
C24 C29 C28 120.9(6) 1_555 1_555 1_555 no
C23 C30 C31 120.0(6) 1_555 1_555 1_555 no
C23 C30 C35 121.6(7) 1_555 1_555 1_555 no
C31 C30 C35 118.4(7) 1_555 1_555 1_555 no
C30 C31 C32 120.9(6) 1_555 1_555 1_555 no
C31 C32 C33 120.1(6) 1_555 1_555 1_555 no
C32 C33 C34 119.5(8) 1_555 1_555 1_555 no
C33 C34 C35 120.1(6) 1_555 1_555 1_555 no
C30 C35 C34 120.9(6) 1_555 1_555 1_555 no
Cl1Ct1 C1Ct1 Cl2Ct1 109.47 1_555 1_555 1_555 no

loop_
_geom_bond_atom_site_label_1
_geom_bond_atom_site_label_2
_geom_bond_distance
_geom_bond_site_symmetry_1
_geom_bond_site_symmetry_2
_geom_bond_publ_flag
Br1 C4 2.004(9) 1_555 1_555 no
Br2 C8 1.988(9) 1_555 1_555 no
Cl1 C13 1.739(12) 1_555 1_555 no
Cl2 C20 1.723(10) 1_555 1_555 no
N1 C6 1.339(11) 1_555 1_555 no
N1 C10 1.363(12) 1_555 1_555 no
N2 C2 1.323(11) 1_555 1_555 no
N2 C17 1.355(11) 1_555 1_555 no
C1 C2 1.509(12) 1_555 1_555 no
C1 C8 1.540(12) 1_555 1_555 no
C1 C9 1.522(12) 1_555 1_555 no
C2 C3 1.433(12) 1_555 1_555 no
C3 C4 1.487(12) 1_555 1_555 no
C3 C23 1.376(12) 1_555 1_555 no
C4 C5 1.536(12) 1_555 1_555 no
C5 C6 1.495(12) 1_555 1_555 no
C5 C9 1.516(13) 1_555 1_555 no
C6 C7 1.407(12) 1_555 1_555 no
C7 C8 1.510(12) 1_555 1_555 no
C7 C16 1.380(12) 1_555 1_555 no
C10 C11 1.415(14) 1_555 1_555 no
C10 C15 1.387(13) 1_555 1_555 no
C11 C12 1.372(16) 1_555 1_555 no
C12 C13 1.396(16) 1_555 1_555 no
C13 C14 1.349(14) 1_555 1_555 no
C14 C15 1.430(13) 1_555 1_555 no
C15 C16 1.423(13) 1_555 1_555 no
C16 C24 1.481(11) 1_555 1_555 no
C17 C18 1.400(12) 1_555 1_555 no
C17 C22 1.437(12) 1_555 1_555 no
C18 C19 1.349(13) 1_555 1_555 no
C19 C20 1.413(13) 1_555 1_555 no
C20 C21 1.394(13) 1_555 1_555 no
C21 C22 1.400(12) 1_555 1_555 no
C22 C23 1.426(12) 1_555 1_555 no
C23 C30 1.494(11) 1_555 1_555 no
C24 C25 1.379(6) 1_555 1_555 no
C24 C29 1.379(6) 1_555 1_555 no
C25 C26 1.379(7) 1_555 1_555 no
C26 C27 1.375(7) 1_555 1_555 no
C27 C28 1.375(7) 1_555 1_555 no
C28 C29 1.379(7) 1_555 1_555 no
C30 C31 1.379(6) 1_555 1_555 no
C30 C35 1.379(6) 1_555 1_555 no
C31 C32 1.379(7) 1_555 1_555 no
C32 C33 1.375(7) 1_555 1_555 no
C33 C34 1.375(7) 1_555 1_555 no
C34 C35 1.379(7) 1_555 1_555 no
C1Ct1 Cl1Ct1 1.712(2) 1_555 1_555 no
